data_7102322
loop_
_publ_author_name
'Parulekar, Sumedh N.'
'Muppalla, Kirankirti'
'Fronczek, Frank R.'
'Bisht, Kirpal S.'

_publ_section_title
;
 Synthesis of resorcin[4]arene cavitands by ring-closing metathesis
;
_journal_coden_ASTM CHCOFS
_journal_issue 46
_journal_name_full
;
 Chemical Communications (Cambridge, United Kingdom)
;
_journal_page_first 4901
_journal_page_last 4903
_journal_paper_doi 10.1039/b712981e
_journal_year 2007
_chemical_compound_source 'local laboratory'
_chemical_formula_moiety 'C88 H124 Br4 O8'
_chemical_formula_sum 'C88 H124 Br4 O8'
_chemical_formula_weight 1629.51
_chemical_name_common 'Tetrabromo tetranonyl tetra-allyloxy Calix(4)resorcinarene'
_space_group_IT_number 14
_symmetry_cell_setting monoclinic
_symmetry_space_group_name_Hall '-P 2ybc'
_symmetry_space_group_name_H-M 'P 1 21/c 1'
_atom_sites_solution_hydrogens geom
_atom_sites_solution_primary direct
_atom_sites_solution_secondary difmap
_audit_creation_method SHELXL-97
_cell_angle_alpha 90
_cell_angle_beta 91.015(5)
_cell_angle_gamma 90
_cell_formula_units_Z 4
_cell_length_a 26.966(3)
_cell_length_b 18.963(2)
_cell_length_c 16.2325(15)
_cell_measurement_reflns_used 16290
_cell_measurement_temperature 90
_cell_measurement_theta_max 26.0
_cell_measurement_theta_min 2.5
_cell_volume 8299.3(15)
_computing_cell_refinement 'Denzo and Scalepack (Otwinowski & Minor, 1997)'
_computing_data_collection 'COLLECT (Nonius, 2000)'
_computing_data_reduction 'Denzo and Scalepack (Otwinowski & Minor, 1997)'
_computing_molecular_graphics 'ORTEP-3 (Farrugia, 1997)'
_computing_publication_material 'PLATON (Spek, 2002)'
_computing_structure_refinement 'SHELXL-97 (Sheldrick, 1997)'
_computing_structure_solution 'SHELXS-97 (Sheldrick, 1990)'
_diffrn_ambient_temperature 90
_diffrn_measured_fraction_theta_full 0.999
_diffrn_measured_fraction_theta_max 0.997
_diffrn_measurement_device 'Nonius KappaCCD (with Oxford Cryostream)'
_diffrn_measurement_method ' \w scans with \k offsets'
_diffrn_radiation_monochromator graphite
_diffrn_radiation_source 'fine-focus sealed tube'
_diffrn_radiation_type MoK\a
_diffrn_radiation_wavelength 0.71073
_diffrn_reflns_av_R_equivalents 0.079
_diffrn_reflns_av_sigmaI/netI 0.1064
_diffrn_reflns_limit_h_max 33
_diffrn_reflns_limit_h_min -33
_diffrn_reflns_limit_k_max 23
_diffrn_reflns_limit_k_min -23
_diffrn_reflns_limit_l_max 20
_diffrn_reflns_limit_l_min -19
_diffrn_reflns_number 85423
_diffrn_reflns_theta_full 25.0
_diffrn_reflns_theta_max 26.0
_diffrn_reflns_theta_min 2.5
_diffrn_standards_number 0
_exptl_absorpt_coefficient_mu 1.993
_exptl_absorpt_correction_T_max 0.943
_exptl_absorpt_correction_T_min 0.615
_exptl_absorpt_correction_type multi-scan
_exptl_absorpt_process_details 'HKL Scalepack (Otwinowski & Minor 1997)'
_exptl_crystal_colour colorless
_exptl_crystal_density_diffrn 1.304
_exptl_crystal_density_method 'not measured'
_exptl_crystal_description lath
_exptl_crystal_F_000 3424
_exptl_crystal_size_max 0.27
_exptl_crystal_size_mid 0.15
_exptl_crystal_size_min 0.03
_refine_diff_density_max 1.24
_refine_diff_density_min -0.61
_refine_diff_density_rms 0.103
_refine_ls_extinction_method none
_refine_ls_goodness_of_fit_ref 1.015
_refine_ls_hydrogen_treatment constr
_refine_ls_matrix_type full
_refine_ls_number_parameters 897
_refine_ls_number_reflns 16306
_refine_ls_number_restraints 6
_refine_ls_restrained_S_all 1.015
_refine_ls_R_factor_all 0.130
_refine_ls_R_factor_gt 0.068
_refine_ls_shift/su_max 0.001
_refine_ls_shift/su_mean 0.000
_refine_ls_structure_factor_coef Fsqd
_refine_ls_weighting_details 'calc w=1/[\s^2^(Fo^2^)+(0.0612P)^2^+1.9478P] where P=(Fo^2^+2Fc^2^)/3'
_refine_ls_weighting_scheme calc
_refine_ls_wR_factor_gt 0.136
_refine_ls_wR_factor_ref 0.158
_reflns_number_gt 10023
_reflns_number_total 16306
_reflns_threshold_expression I>2\s(I)
_cod_data_source_file b712981e.txt
_cod_data_source_block Compound10
_cod_depositor_comments
;
The following automatic conversions were performed:
'_symmetry_cell_setting' value 'Monoclinic' changed to 'monoclinic'
according to '/home/saulius/struct/CIF-dictionaries/cif_core.dic'
dictionary named 'cif_core.dic' version 2.4.1 from 2010-06-29.

Automatic conversion script
Id: cif_fix_enum 1527 2010-12-29 10:47:43Z saulius 
;
_cod_original_sg_symbol_H-M 'P 21/c '
_cod_database_code 7102322

loop_
_symmetry_equiv_pos_as_xyz
'x, y, z'
'-x, y+1/2, -z+1/2'
'-x, -y, -z'
'x, -y-1/2, z-1/2'

loop_
_atom_site_label
_atom_site_type_symbol
_atom_site_fract_x
_atom_site_fract_y
_atom_site_fract_z
_atom_site_U_iso_or_equiv
_atom_site_adp_type
_atom_site_occupancy
_atom_site_symmetry_multiplicity
_atom_site_calc_flag
_atom_site_refinement_flags
_atom_site_disorder_assembly
_atom_site_disorder_group
Br1 Br 0.25188(2) 0.75202(3) 0.67269(3) 0.02358(14) Uani 1 1 d . . .
Br2 Br 0.52071(2) 0.71589(3) 0.38442(4) 0.03566(17) Uani 1 1 d . . .
Br3 Br 0.25159(2) 0.55259(3) 0.58639(3) 0.02866(15) Uani 1 1 d . . .
Br4 Br -0.01665(2) 0.71202(3) 0.31838(4) 0.03951(17) Uani 1 1 d . . .
O1 O 0.16138(14) 0.78575(17) 0.5613(2) 0.0234(8) Uani 1 1 d . . .
O2 O 0.34004(14) 0.78628(16) 0.56251(19) 0.0218(8) Uani 1 1 d . . .
O3 O 0.44908(14) 0.83556(17) 0.4125(2) 0.0255(9) Uani 1 1 d . . .
O4 O 0.45315(13) 0.59231(17) 0.3251(2) 0.0231(8) Uani 1 1 d . . .
O5 O 0.34153(14) 0.56257(16) 0.4754(2) 0.0229(8) Uani 1 1 d . B .
O6 O 0.16276(14) 0.55905(18) 0.4639(2) 0.0260(9) Uani 1 1 d . . .
O7 O 0.05578(14) 0.59458(19) 0.2716(2) 0.0319(10) Uani 1 1 d . . .
O8 O 0.05035(14) 0.82666(17) 0.3908(2) 0.0259(9) Uani 1 1 d . . .
C1 C 0.2508(2) 0.7821(2) 0.5598(3) 0.0179(11) Uani 1 1 d . . .
C2 C 0.2960(2) 0.7952(2) 0.5221(3) 0.0199(12) Uani 1 1 d . . .
C3 C 0.2948(2) 0.8244(2) 0.4426(3) 0.0187(12) Uani 1 1 d . . .
C4 C 0.2493(2) 0.8369(2) 0.4047(3) 0.0181(12) Uani 1 1 d . . .
H4 H 0.2488 0.8560 0.3506 0.022 Uiso 1 1 calc R . .
C5 C 0.2044(2) 0.8228(2) 0.4416(3) 0.0195(12) Uani 1 1 d . . .
C6 C 0.2055(2) 0.7944(2) 0.5212(3) 0.0200(12) Uani 1 1 d . . .
C7 C 0.1446(2) 0.7138(3) 0.5734(3) 0.0283(13) Uani 1 1 d . . .
H7A H 0.1731 0.6824 0.5850 0.034 Uiso 1 1 calc R . .
H7B H 0.1268 0.6965 0.5235 0.034 Uiso 1 1 calc R . .
C8 C 0.1106(2) 0.7154(3) 0.6450(3) 0.0344(15) Uani 1 1 d . . .
H8 H 0.1236 0.7325 0.6960 0.041 Uiso 1 1 calc R . .
C9 C 0.0645(3) 0.6951(3) 0.6429(4) 0.0483(18) Uani 1 1 d . . .
H9A H 0.0502 0.6777 0.5930 0.058 Uiso 1 1 calc R . .
H9B H 0.0452 0.6977 0.6912 0.058 Uiso 1 1 calc R . .
C10 C 0.3568(2) 0.7141(3) 0.5741(3) 0.0247(13) Uani 1 1 d . . .
H10A H 0.3743 0.6976 0.5246 0.030 Uiso 1 1 calc R . .
H10B H 0.3281 0.6827 0.5833 0.030 Uiso 1 1 calc R . .
C11 C 0.3908(2) 0.7128(3) 0.6467(3) 0.0310(14) Uani 1 1 d . . .
H11 H 0.3799 0.7344 0.6960 0.037 Uiso 1 1 calc R . .
C12 C 0.4339(3) 0.6845(3) 0.6477(4) 0.0470(18) Uani 1 1 d . . .
H12A H 0.4460 0.6624 0.5996 0.056 Uiso 1 1 calc R . .
H12B H 0.4537 0.6856 0.6966 0.056 Uiso 1 1 calc R . .
C13 C 0.3441(2) 0.8416(2) 0.4022(3) 0.0186(12) Uani 1 1 d . . .
H13 H 0.3645 0.8670 0.4448 0.022 Uiso 1 1 calc R . .
C14 C 0.3405(2) 0.8910(2) 0.3274(3) 0.0237(13) Uani 1 1 d . . .
H14A H 0.3728 0.8911 0.2993 0.028 Uiso 1 1 calc R . .
H14B H 0.3153 0.8723 0.2881 0.028 Uiso 1 1 calc R . .
C15 C 0.3269(2) 0.9670(2) 0.3493(3) 0.0239(13) Uani 1 1 d . . .
H15A H 0.3003 0.9664 0.3907 0.029 Uiso 1 1 calc R . .
H15B H 0.3562 0.9904 0.3747 0.029 Uiso 1 1 calc R . .
C16 C 0.3093(2) 1.0100(3) 0.2752(3) 0.0285(14) Uani 1 1 d . . .
H16A H 0.2772 0.9906 0.2552 0.034 Uiso 1 1 calc R . .
H16B H 0.3335 1.0040 0.2305 0.034 Uiso 1 1 calc R . .
C17 C 0.3029(2) 1.0888(3) 0.2915(4) 0.0331(15) Uani 1 1 d . . .
H17A H 0.2813 1.1090 0.2475 0.040 Uiso 1 1 calc R . .
H17B H 0.2857 1.0949 0.3444 0.040 Uiso 1 1 calc R . .
C18 C 0.3504(2) 1.1292(3) 0.2949(3) 0.0333(15) Uani 1 1 d . . .
H18A H 0.3667 1.1249 0.2410 0.040 Uiso 1 1 calc R . .
H18B H 0.3726 1.1074 0.3370 0.040 Uiso 1 1 calc R . .
C19 C 0.3446(2) 1.2076(3) 0.3153(4) 0.0334(14) Uani 1 1 d . . .
H19A H 0.3207 1.2287 0.2755 0.040 Uiso 1 1 calc R . .
H19B H 0.3303 1.2119 0.3708 0.040 Uiso 1 1 calc R . .
C20 C 0.3916(2) 1.2493(3) 0.3137(4) 0.0395(16) Uani 1 1 d . . .
H20A H 0.4048 1.2475 0.2572 0.047 Uiso 1 1 calc R . .
H20B H 0.4163 1.2263 0.3508 0.047 Uiso 1 1 calc R . .
C21 C 0.3868(2) 1.3261(3) 0.3391(4) 0.0395(16) Uani 1 1 d . . .
H21A H 0.3606 1.3486 0.3046 0.047 Uiso 1 1 calc R . .
H21B H 0.3761 1.3281 0.3970 0.047 Uiso 1 1 calc R . .
C22 C 0.4339(3) 1.3677(3) 0.3312(5) 0.055(2) Uani 1 1 d . . .
H22A H 0.4280 1.4167 0.3478 0.083 Uiso 1 1 calc R . .
H22B H 0.4446 1.3666 0.2738 0.083 Uiso 1 1 calc R . .
H22C H 0.4598 1.3470 0.3668 0.083 Uiso 1 1 calc R . .
C23 C 0.4513(2) 0.7148(3) 0.3684(3) 0.0250(12) Uani 1 1 d . . .
C24 C 0.4271(2) 0.6536(3) 0.3404(3) 0.0216(12) Uani 1 1 d . . .
C25 C 0.3758(2) 0.6525(2) 0.3341(3) 0.0207(12) Uani 1 1 d . . .
C26 C 0.3495(2) 0.7133(2) 0.3542(3) 0.0177(11) Uani 1 1 d . . .
H26 H 0.3143 0.7126 0.3496 0.021 Uiso 1 1 calc R . .
C27 C 0.3729(2) 0.7752(2) 0.3807(3) 0.0181(11) Uani 1 1 d . . .
C28 C 0.4238(2) 0.7752(2) 0.3876(3) 0.0219(13) Uani 1 1 d . . .
C29 C 0.4607(2) 0.8366(3) 0.5007(3) 0.0290(14) Uani 1 1 d . . .
H29A H 0.4799 0.7941 0.5165 0.035 Uiso 1 1 calc R . .
H29B H 0.4297 0.8373 0.5326 0.035 Uiso 1 1 calc R . .
C30 C 0.4899(3) 0.9004(3) 0.5177(4) 0.0400(16) Uani 1 1 d . . .
H30 H 0.4738 0.9448 0.5128 0.048 Uiso 1 1 calc R . .
C31 C 0.5361(3) 0.8999(4) 0.5390(4) 0.0465(18) Uani 1 1 d . . .
H31A H 0.5533 0.8563 0.5444 0.056 Uiso 1 1 calc R . .
H31B H 0.5530 0.9430 0.5492 0.056 Uiso 1 1 calc R . .
C32 C 0.4827(2) 0.5915(3) 0.2519(3) 0.0288(14) Uani 1 1 d . . .
H32A H 0.5163 0.6101 0.2645 0.035 Uiso 1 1 calc R . .
H32B H 0.4671 0.6216 0.2088 0.035 Uiso 1 1 calc R . .
C33 C 0.4861(2) 0.5178(3) 0.2222(3) 0.0349(15) Uani 1 1 d . . .
H33 H 0.4559 0.4950 0.2073 0.042 Uiso 1 1 calc R . .
C34 C 0.5267(3) 0.4817(3) 0.2147(4) 0.0410(16) Uani 1 1 d . . .
H34A H 0.5578 0.5025 0.2289 0.049 Uiso 1 1 calc R . .
H34B H 0.5254 0.4345 0.1950 0.049 Uiso 1 1 calc R . .
C35 C 0.3495(2) 0.5851(2) 0.3064(3) 0.0206(12) Uani 1 1 d . . .
H35 H 0.3704 0.5451 0.3271 0.025 Uiso 1 1 calc R . .
C36 C 0.3488(2) 0.5796(2) 0.2116(3) 0.0208(12) Uani 1 1 d . . .
H36A H 0.3236 0.6126 0.1890 0.025 Uiso 1 1 calc R . .
H36B H 0.3815 0.5945 0.1910 0.025 Uiso 1 1 calc R . .
C37 C 0.3374(2) 0.5052(2) 0.1797(3) 0.0231(13) Uani 1 1 d . . .
H37A H 0.3566 0.4706 0.2131 0.028 Uiso 1 1 calc R . .
H37B H 0.3017 0.4952 0.1873 0.028 Uiso 1 1 calc R . .
C38 C 0.3496(2) 0.4951(3) 0.0894(3) 0.0287(14) Uani 1 1 d . . .
H38A H 0.3854 0.5044 0.0821 0.034 Uiso 1 1 calc R . .
H38B H 0.3309 0.5302 0.0562 0.034 Uiso 1 1 calc R . .
C39 C 0.3376(2) 0.4213(3) 0.0564(3) 0.0293(14) Uani 1 1 d . . .
H39A H 0.3013 0.4139 0.0584 0.035 Uiso 1 1 calc R . .
H39B H 0.3474 0.4187 -0.0020 0.035 Uiso 1 1 calc R . .
C40 C 0.3634(2) 0.3620(3) 0.1038(3) 0.0346(15) Uani 1 1 d . . .
H40A H 0.3510 0.3617 0.1609 0.041 Uiso 1 1 calc R . .
H40B H 0.3994 0.3722 0.1069 0.041 Uiso 1 1 calc R . .
C41 C 0.3560(2) 0.2881(3) 0.0666(4) 0.0365(15) Uani 1 1 d . . .
H41A H 0.3692 0.2883 0.0101 0.044 Uiso 1 1 calc R . .
H41B H 0.3759 0.2541 0.0995 0.044 Uiso 1 1 calc R . .
C42 C 0.3034(2) 0.2626(3) 0.0626(4) 0.0375(16) Uani 1 1 d . . .
H42A H 0.2848 0.2905 0.0208 0.045 Uiso 1 1 calc R . .
H42B H 0.2879 0.2709 0.1165 0.045 Uiso 1 1 calc R . .
C43 C 0.2990(3) 0.1850(3) 0.0412(4) 0.0436(17) Uani 1 1 d . . .
H43A H 0.3158 0.1767 -0.0116 0.052 Uiso 1 1 calc R . .
H43B H 0.3167 0.1573 0.0842 0.052 Uiso 1 1 calc R . .
C44 C 0.2472(3) 0.1583(4) 0.0336(5) 0.062(2) Uani 1 1 d . . .
H44A H 0.2477 0.1087 0.0167 0.093 Uiso 1 1 calc R . .
H44B H 0.2289 0.1861 -0.0078 0.093 Uiso 1 1 calc R . .
H44C H 0.2309 0.1625 0.0869 0.093 Uiso 1 1 calc R . .
C45 C 0.2520(2) 0.5587(2) 0.4685(3) 0.0214(12) Uani 1 1 d . . .
C46 C 0.2979(2) 0.5645(2) 0.4307(3) 0.0199(12) Uani 1 1 d . . .
C47 C 0.2989(2) 0.5765(2) 0.3462(3) 0.0179(12) Uani 1 1 d . . .
C48 C 0.2543(2) 0.5830(2) 0.3038(3) 0.0202(12) Uani 1 1 d . . .
H48 H 0.2551 0.5932 0.2465 0.024 Uiso 1 1 calc R . .
C49 C 0.2080(2) 0.5752(2) 0.3405(3) 0.0203(12) Uani 1 1 d . . .
C50 C 0.35910(19) 0.4924(3) 0.4940(3) 0.0318(14) Uani 1 1 d D . .
H50A H 0.3714 0.4692 0.4437 0.038 Uiso 0.50 1 calc PR A 1
H50B H 0.3321 0.4633 0.5168 0.038 Uiso 0.50 1 calc PR A 1
H50C H 0.3515 0.4605 0.4472 0.038 Uiso 0.50 1 calc PR A 2
H50D H 0.3424 0.4740 0.5434 0.038 Uiso 0.50 1 calc PR A 2
C51A C 0.3995(3) 0.5013(6) 0.5551(5) 0.037(2) Uiso 0.50 1 d PD B 1
H51A H 0.3931 0.5274 0.6038 0.045 Uiso 0.50 1 calc PR B 1
C52A C 0.4443(2) 0.4749(8) 0.5455(8) 0.058(3) Uiso 0.50 1 d PD B 1
H52A H 0.4516 0.4487 0.4974 0.069 Uiso 0.50 1 calc PR B 1
H52B H 0.4692 0.4821 0.5868 0.069 Uiso 0.50 1 calc PR B 1
C51B C 0.41297(19) 0.4956(6) 0.5090(6) 0.037(2) Uiso 0.50 1 d PD B 2
H51B H 0.4328 0.5196 0.4702 0.045 Uiso 0.50 1 calc PR B 2
C52B C 0.4350(3) 0.4668(8) 0.5739(7) 0.058(3) Uiso 0.50 1 d PD B 2
H52C H 0.4159 0.4425 0.6135 0.069 Uiso 0.50 1 calc PR B 2
H52D H 0.4700 0.4702 0.5809 0.069 Uiso 0.50 1 calc PR B 2
C53 C 0.1595(2) 0.5830(3) 0.2939(3) 0.0220(12) Uani 1 1 d . . .
H53 H 0.1388 0.5414 0.3091 0.026 Uiso 1 1 calc R . .
C54 C 0.1634(2) 0.5818(2) 0.1990(3) 0.0229(12) Uani 1 1 d . . .
H54A H 0.1314 0.5973 0.1741 0.028 Uiso 1 1 calc R . .
H54B H 0.1892 0.6157 0.1821 0.028 Uiso 1 1 calc R . .
C55 C 0.1762(2) 0.5092(2) 0.1661(3) 0.0235(13) Uani 1 1 d . . .
H55A H 0.2057 0.4913 0.1964 0.028 Uiso 1 1 calc R . .
H55B H 0.1483 0.4768 0.1772 0.028 Uiso 1 1 calc R . .
C56 C 0.1864(2) 0.5081(3) 0.0753(3) 0.0259(13) Uani 1 1 d . . .
H56A H 0.2168 0.5357 0.0650 0.031 Uiso 1 1 calc R . .
H56B H 0.1585 0.5312 0.0453 0.031 Uiso 1 1 calc R . .
C57 C 0.1930(2) 0.4333(3) 0.0414(3) 0.0281(14) Uani 1 1 d . . .
H57A H 0.2087 0.4362 -0.0131 0.034 Uiso 1 1 calc R . .
H57B H 0.2157 0.4069 0.0787 0.034 Uiso 1 1 calc R . .
C58 C 0.1448(2) 0.3931(3) 0.0327(3) 0.0288(14) Uani 1 1 d . . .
H58A H 0.1234 0.4170 -0.0088 0.035 Uiso 1 1 calc R . .
H58B H 0.1275 0.3943 0.0859 0.035 Uiso 1 1 calc R . .
C59 C 0.1517(2) 0.3166(3) 0.0071(3) 0.0308(14) Uani 1 1 d . . .
H59A H 0.1725 0.3151 -0.0425 0.037 Uiso 1 1 calc R . .
H59B H 0.1696 0.2913 0.0518 0.037 Uiso 1 1 calc R . .
C60 C 0.1034(2) 0.2787(3) -0.0116(4) 0.0337(14) Uani 1 1 d . . .
H60A H 0.0860 0.3031 -0.0576 0.040 Uiso 1 1 calc R . .
H60B H 0.0821 0.2817 0.0373 0.040 Uiso 1 1 calc R . .
C61 C 0.1101(3) 0.2017(3) -0.0343(4) 0.0419(17) Uani 1 1 d . . .
H61A H 0.1219 0.1753 0.0148 0.050 Uiso 1 1 calc R . .
H61B H 0.1356 0.1978 -0.0770 0.050 Uiso 1 1 calc R . .
C62 C 0.0618(3) 0.1689(3) -0.0664(5) 0.058(2) Uani 1 1 d . . .
H62A H 0.0674 0.1192 -0.0799 0.087 Uiso 1 1 calc R . .
H62B H 0.0505 0.1941 -0.1160 0.087 Uiso 1 1 calc R . .
H62C H 0.0365 0.1724 -0.0240 0.087 Uiso 1 1 calc R . .
C63 C 0.0526(2) 0.7089(3) 0.3361(3) 0.0259(13) Uani 1 1 d . . .
C64 C 0.0774(2) 0.7678(3) 0.3678(3) 0.0226(13) Uani 1 1 d . . .
C65 C 0.1284(2) 0.7692(2) 0.3737(3) 0.0193(12) Uani 1 1 d . . .
C66 C 0.1547(2) 0.7090(2) 0.3507(3) 0.0210(12) Uani 1 1 d . . .
H66 H 0.1898 0.7090 0.3558 0.025 Uiso 1 1 calc R . .
C67 C 0.1306(2) 0.6486(3) 0.3203(3) 0.0215(12) Uani 1 1 d . . .
C68 C 0.0796(2) 0.6496(3) 0.3113(3) 0.0253(13) Uani 1 1 d . . .
C69 C 0.0324(2) 0.5454(3) 0.3213(4) 0.0407(16) Uani 1 1 d . . .
H69A H 0.0120 0.5694 0.3629 0.049 Uiso 1 1 calc R . .
H69B H 0.0573 0.5155 0.3503 0.049 Uiso 1 1 calc R . .
C70 C 0.0005(4) 0.5015(5) 0.2657(5) 0.086(3) Uani 1 1 d . . .
H70 H -0.0279 0.5238 0.2420 0.103 Uiso 1 1 calc R . .
C71 C 0.0073(5) 0.4384(5) 0.2471(5) 0.108(4) Uani 1 1 d . . .
H71A H 0.0351 0.4137 0.2693 0.129 Uiso 1 1 calc R . .
H71B H -0.0154 0.4150 0.2109 0.129 Uiso 1 1 calc R . .
C72 C 0.0345(2) 0.8227(3) 0.4758(3) 0.0290(14) Uani 1 1 d . . .
H72A H 0.0638 0.8173 0.5131 0.035 Uiso 1 1 calc R . .
H72B H 0.0126 0.7814 0.4832 0.035 Uiso 1 1 calc R . .
C73 C 0.0077(2) 0.8880(3) 0.4958(3) 0.0341(15) Uani 1 1 d . . .
H73 H -0.0166 0.9051 0.4576 0.041 Uiso 1 1 calc R . .
C74 C 0.0157(3) 0.9237(3) 0.5642(4) 0.060(2) Uani 1 1 d . . .
H74A H 0.0398 0.9076 0.6033 0.072 Uiso 1 1 calc R . .
H74B H -0.0025 0.9656 0.5745 0.072 Uiso 1 1 calc R . .
C75 C 0.1546(2) 0.8373(2) 0.3998(3) 0.0214(12) Uani 1 1 d . . .
H75 H 0.1333 0.8598 0.4423 0.026 Uiso 1 1 calc R . .
C76 C 0.1546(2) 0.8877(2) 0.3257(3) 0.0218(12) Uani 1 1 d . . .
H76A H 0.1805 0.8722 0.2872 0.026 Uiso 1 1 calc R . .
H76B H 0.1222 0.8838 0.2963 0.026 Uiso 1 1 calc R . .
C77 C 0.1636(2) 0.9649(2) 0.3471(3) 0.0253(13) Uani 1 1 d . . .
H77A H 0.1980 0.9707 0.3684 0.030 Uiso 1 1 calc R . .
H77B H 0.1408 0.9792 0.3912 0.030 Uiso 1 1 calc R . .
C78 C 0.1556(2) 1.0129(3) 0.2723(3) 0.0282(14) Uani 1 1 d . . .
H78A H 0.1818 1.0032 0.2320 0.034 Uiso 1 1 calc R . .
H78B H 0.1233 1.0012 0.2458 0.034 Uiso 1 1 calc R . .
C79 C 0.1562(2) 1.0911(3) 0.2930(3) 0.0284(14) Uani 1 1 d . . .
H79A H 0.1890 1.1035 0.3173 0.034 Uiso 1 1 calc R . .
H79B H 0.1308 1.1008 0.3348 0.034 Uiso 1 1 calc R . .
C80 C 0.1462(2) 1.1372(3) 0.2176(3) 0.0320(14) Uani 1 1 d . . .
H80A H 0.1138 1.1233 0.1927 0.038 Uiso 1 1 calc R . .
H80B H 0.1720 1.1276 0.1765 0.038 Uiso 1 1 calc R . .
C81 C 0.1451(2) 1.2171(3) 0.2349(4) 0.0337(14) Uani 1 1 d . . .
H81A H 0.1330 1.2416 0.1847 0.040 Uiso 1 1 calc R . .
H81B H 0.1211 1.2262 0.2791 0.040 Uiso 1 1 calc R . .
C82 C 0.1947(2) 1.2485(3) 0.2605(3) 0.0313(14) Uani 1 1 d . . .
H82A H 0.2200 1.2343 0.2203 0.038 Uiso 1 1 calc R . .
H82B H 0.2048 1.2292 0.3150 0.038 Uiso 1 1 calc R . .
C83 C 0.1931(2) 1.3289(3) 0.2657(4) 0.0384(16) Uani 1 1 d . . .
H83A H 0.1837 1.3481 0.2109 0.046 Uiso 1 1 calc R . .
H83B H 0.1672 1.3430 0.3049 0.046 Uiso 1 1 calc R . .
C84 C 0.2423(3) 1.3609(3) 0.2931(4) 0.0446(17) Uani 1 1 d . . .
H84A H 0.2393 1.4124 0.2947 0.067 Uiso 1 1 calc R . .
H84B H 0.2680 1.3477 0.2541 0.067 Uiso 1 1 calc R . .
H84C H 0.2513 1.3434 0.3481 0.067 Uiso 1 1 calc R . .
C85 C 0.2077(2) 0.5627(2) 0.4251(3) 0.0180(11) Uani 1 1 d . . .
C86 C 0.1482(2) 0.4893(3) 0.4887(4) 0.0352(15) Uani 1 1 d . . .
H86A H 0.1738 0.4692 0.5262 0.042 Uiso 1 1 calc R . .
H86B H 0.1453 0.4585 0.4396 0.042 Uiso 1 1 calc R . .
C87 C 0.0998(3) 0.4916(4) 0.5312(4) 0.054(2) Uani 1 1 d . . .
H87 H 0.0913 0.4516 0.5633 0.065 Uiso 1 1 calc R . .
C88 C 0.0691(3) 0.5418(5) 0.5286(5) 0.079(3) Uani 1 1 d . . .
H88A H 0.0761 0.5829 0.4973 0.094 Uiso 1 1 calc R . .
H88B H 0.0390 0.5385 0.5579 0.094 Uiso 1 1 calc R . .

loop_
_atom_site_aniso_label
_atom_site_aniso_U_11
_atom_site_aniso_U_22
_atom_site_aniso_U_33
_atom_site_aniso_U_23
_atom_site_aniso_U_13
_atom_site_aniso_U_12
Br1 0.0361(4) 0.0169(3) 0.0178(3) 0.0023(2) 0.0013(2) 0.0002(2)
Br2 0.0279(4) 0.0314(3) 0.0477(4) -0.0077(3) 0.0028(3) -0.0020(3)
Br3 0.0389(4) 0.0280(3) 0.0191(3) 0.0039(2) 0.0021(2) -0.0002(3)
Br4 0.0272(4) 0.0373(4) 0.0538(4) -0.0134(3) -0.0055(3) 0.0024(3)
O1 0.030(2) 0.0139(18) 0.0258(19) 0.0054(15) 0.0014(17) -0.0033(17)
O2 0.033(2) 0.0119(17) 0.0202(18) 0.0009(15) -0.0029(16) -0.0007(17)
O3 0.034(2) 0.0162(18) 0.026(2) -0.0034(15) 0.0002(17) -0.0082(17)
O4 0.026(2) 0.0154(18) 0.028(2) 0.0007(15) 0.0044(17) 0.0042(16)
O5 0.030(2) 0.0151(18) 0.0229(19) 0.0059(15) -0.0016(17) -0.0007(16)
O6 0.031(2) 0.021(2) 0.0252(19) 0.0024(16) 0.0021(17) -0.0008(17)
O7 0.032(3) 0.025(2) 0.039(2) -0.0095(18) -0.0015(19) -0.0045(18)
O8 0.030(2) 0.0199(19) 0.028(2) -0.0032(16) 0.0002(17) 0.0069(17)
C1 0.030(3) 0.009(2) 0.014(2) 0.003(2) -0.002(2) 0.003(2)
C2 0.032(3) 0.006(2) 0.022(3) -0.006(2) -0.002(2) 0.001(2)
C3 0.030(3) 0.008(2) 0.019(3) -0.006(2) 0.003(2) -0.001(2)
C4 0.031(3) 0.010(2) 0.014(3) -0.0047(19) -0.001(2) -0.002(2)
C5 0.027(3) 0.009(2) 0.022(3) -0.007(2) 0.002(2) 0.001(2)
C6 0.037(4) 0.007(2) 0.017(3) -0.004(2) 0.006(2) -0.004(2)
C7 0.035(4) 0.020(3) 0.030(3) 0.002(2) 0.001(3) -0.005(3)
C8 0.047(4) 0.030(3) 0.026(3) 0.007(3) 0.000(3) -0.004(3)
C9 0.047(5) 0.063(5) 0.035(4) 0.013(3) -0.003(3) -0.021(4)
C10 0.034(4) 0.014(3) 0.026(3) 0.004(2) 0.000(3) 0.003(3)
C11 0.037(4) 0.028(3) 0.028(3) 0.008(3) 0.006(3) 0.006(3)
C12 0.045(5) 0.058(4) 0.037(4) 0.002(3) -0.005(3) 0.009(4)
C13 0.025(3) 0.013(3) 0.018(3) -0.001(2) 0.000(2) 0.002(2)
C14 0.036(4) 0.014(3) 0.020(3) -0.003(2) 0.002(2) -0.004(2)
C15 0.036(4) 0.017(3) 0.019(3) -0.001(2) 0.002(2) -0.001(2)
C16 0.039(4) 0.021(3) 0.026(3) 0.003(2) 0.000(3) 0.004(3)
C17 0.044(4) 0.023(3) 0.033(3) 0.002(3) 0.003(3) -0.001(3)
C18 0.042(4) 0.026(3) 0.032(3) 0.003(3) 0.005(3) 0.006(3)
C19 0.040(4) 0.021(3) 0.040(3) 0.001(3) 0.002(3) -0.002(3)
C20 0.053(5) 0.021(3) 0.045(4) 0.006(3) 0.009(3) 0.001(3)
C21 0.049(5) 0.031(3) 0.039(4) 0.000(3) 0.012(3) -0.003(3)
C22 0.056(5) 0.036(4) 0.074(5) -0.006(4) 0.020(4) -0.008(4)
C23 0.026(3) 0.025(3) 0.023(3) 0.001(2) 0.002(2) -0.005(3)
C24 0.031(4) 0.013(3) 0.021(3) 0.001(2) 0.006(2) 0.002(2)
C25 0.035(4) 0.015(3) 0.013(3) 0.002(2) 0.006(2) -0.003(2)
C26 0.026(3) 0.013(2) 0.013(2) 0.002(2) 0.001(2) -0.003(2)
C27 0.024(3) 0.017(3) 0.013(3) 0.001(2) 0.003(2) 0.000(2)
C28 0.041(4) 0.011(3) 0.013(3) 0.002(2) 0.005(2) -0.002(2)
C29 0.036(4) 0.019(3) 0.032(3) -0.003(2) -0.002(3) -0.004(3)
C30 0.042(5) 0.033(4) 0.044(4) -0.010(3) -0.001(3) 0.000(3)
C31 0.048(5) 0.044(4) 0.049(4) -0.007(3) 0.003(4) -0.007(4)
C32 0.032(4) 0.024(3) 0.031(3) 0.002(2) 0.005(3) 0.004(3)
C33 0.042(4) 0.029(3) 0.034(3) 0.001(3) 0.014(3) 0.004(3)
C34 0.045(5) 0.030(3) 0.048(4) 0.001(3) 0.009(3) 0.008(3)
C35 0.031(3) 0.012(3) 0.019(3) 0.000(2) -0.001(2) 0.006(2)
C36 0.027(3) 0.016(3) 0.019(3) -0.001(2) -0.001(2) -0.002(2)
C37 0.032(4) 0.016(3) 0.022(3) -0.003(2) 0.004(2) -0.001(2)
C38 0.041(4) 0.022(3) 0.024(3) -0.004(2) 0.006(3) -0.001(3)
C39 0.039(4) 0.028(3) 0.021(3) -0.009(2) 0.004(3) -0.002(3)
C40 0.044(4) 0.026(3) 0.034(3) -0.008(3) 0.003(3) 0.000(3)
C41 0.039(4) 0.031(3) 0.040(4) -0.006(3) 0.001(3) 0.004(3)
C42 0.046(4) 0.030(3) 0.037(3) -0.010(3) 0.012(3) 0.001(3)
C43 0.053(5) 0.022(3) 0.056(4) -0.005(3) 0.009(4) 0.000(3)
C44 0.071(6) 0.039(4) 0.076(5) -0.015(4) 0.020(4) -0.015(4)
C45 0.040(4) 0.014(3) 0.010(2) 0.004(2) 0.003(2) 0.004(2)
C46 0.027(3) 0.012(3) 0.020(3) 0.000(2) -0.005(2) 0.001(2)
C47 0.026(3) 0.004(2) 0.023(3) -0.002(2) 0.000(2) -0.001(2)
C48 0.039(4) 0.005(2) 0.017(3) -0.002(2) 0.003(2) 0.003(2)
C49 0.032(4) 0.007(2) 0.022(3) -0.006(2) 0.001(2) -0.001(2)
C50 0.037(4) 0.019(3) 0.038(3) 0.006(3) -0.007(3) 0.001(3)
C53 0.033(4) 0.012(3) 0.020(3) -0.002(2) 0.001(2) -0.003(2)
C54 0.033(4) 0.014(3) 0.022(3) -0.004(2) -0.003(2) -0.003(2)
C55 0.036(4) 0.012(3) 0.023(3) -0.002(2) -0.004(2) -0.005(2)
C56 0.035(4) 0.014(3) 0.028(3) 0.002(2) 0.003(3) -0.005(2)
C57 0.038(4) 0.021(3) 0.025(3) -0.003(2) 0.007(3) 0.002(3)
C58 0.040(4) 0.023(3) 0.023(3) -0.005(2) 0.002(3) 0.001(3)
C59 0.040(4) 0.028(3) 0.024(3) -0.001(2) 0.002(3) -0.003(3)
C60 0.043(4) 0.025(3) 0.033(3) -0.002(3) 0.000(3) -0.002(3)
C61 0.052(5) 0.028(3) 0.046(4) -0.007(3) -0.006(3) 0.000(3)
C62 0.062(6) 0.035(4) 0.076(5) -0.013(4) -0.021(4) 0.002(4)
C63 0.022(3) 0.024(3) 0.032(3) -0.001(2) -0.007(2) 0.000(3)
C64 0.030(4) 0.016(3) 0.021(3) 0.001(2) -0.004(2) 0.005(2)
C65 0.027(3) 0.015(3) 0.017(3) 0.000(2) -0.001(2) 0.000(2)
C66 0.026(3) 0.018(3) 0.020(3) 0.001(2) 0.002(2) 0.002(2)
C67 0.028(4) 0.015(3) 0.022(3) -0.002(2) 0.002(2) -0.005(2)
C68 0.036(4) 0.018(3) 0.022(3) -0.004(2) -0.004(2) -0.002(3)
C69 0.041(4) 0.047(4) 0.034(3) -0.006(3) 0.000(3) -0.007(3)
C70 0.109(8) 0.092(7) 0.057(5) -0.009(5) 0.008(5) -0.074(6)
C71 0.224(14) 0.062(6) 0.037(5) -0.006(4) -0.014(6) -0.042(7)
C72 0.041(4) 0.019(3) 0.026(3) 0.000(2) 0.004(3) 0.003(3)
C73 0.042(4) 0.030(3) 0.030(3) -0.003(3) -0.003(3) 0.007(3)
C74 0.104(7) 0.035(4) 0.041(4) -0.005(3) -0.009(4) 0.022(4)
C75 0.034(4) 0.015(3) 0.015(3) -0.005(2) 0.003(2) 0.001(2)
C76 0.034(4) 0.014(3) 0.017(3) -0.002(2) -0.002(2) 0.002(2)
C77 0.039(4) 0.016(3) 0.021(3) 0.002(2) 0.005(3) 0.003(2)
C78 0.038(4) 0.022(3) 0.024(3) 0.000(2) 0.001(3) 0.002(3)
C79 0.038(4) 0.021(3) 0.026(3) 0.007(2) 0.006(3) 0.003(3)
C80 0.039(4) 0.026(3) 0.031(3) 0.008(3) -0.001(3) -0.002(3)
C81 0.036(4) 0.027(3) 0.038(3) 0.013(3) 0.001(3) 0.004(3)
C82 0.042(4) 0.028(3) 0.024(3) 0.004(3) 0.003(3) 0.004(3)
C83 0.048(5) 0.022(3) 0.045(4) 0.010(3) 0.006(3) 0.000(3)
C84 0.063(5) 0.030(3) 0.041(4) 0.001(3) -0.012(3) 0.002(3)
C85 0.024(3) 0.012(2) 0.018(3) -0.003(2) -0.001(2) 0.003(2)
C86 0.037(4) 0.023(3) 0.045(4) 0.004(3) 0.003(3) -0.005(3)
C87 0.064(6) 0.046(4) 0.054(4) 0.017(4) 0.022(4) 0.016(4)
C88 0.083(7) 0.086(7) 0.069(6) -0.011(5) 0.035(5) -0.013(6)

loop_
_atom_type_symbol
_atom_type_description
_atom_type_scat_dispersion_real
_atom_type_scat_dispersion_imag
_atom_type_scat_source
C C 0.0033 0.0016 'International Tables Vol C Tables 4.2.6.8 and 6.1.1.4'
H H 0.0000 0.0000 'International Tables Vol C Tables 4.2.6.8 and 6.1.1.4'
Br Br -0.2901 2.4595 'International Tables Vol C Tables 4.2.6.8 and 6.1.1.4'
O O 0.0106 0.0060 'International Tables Vol C Tables 4.2.6.8 and 6.1.1.4'

loop_
_geom_angle_atom_site_label_1
_geom_angle_atom_site_label_2
_geom_angle_atom_site_label_3
_geom_angle
C6 O1 C7 116.8(4)
C2 O2 C10 116.6(4)
C28 O3 C29 113.1(4)
C24 O4 C32 116.5(4)
C46 O5 C50 114.3(4)
C85 O6 C86 115.0(4)
C68 O7 C69 116.7(4)
C64 O8 C72 112.2(4)
C6 C1 C2 122.9(4)
C6 C1 Br1 118.7(4)
C2 C1 Br1 118.3(4)
O2 C2 C1 122.0(4)
O2 C2 C3 119.9(5)
C1 C2 C3 117.9(5)
C4 C3 C2 118.8(5)
C4 C3 C13 123.0(4)
C2 C3 C13 118.2(5)
C3 C4 C5 123.3(5)
C3 C4 H4 118.4
C5 C4 H4 118.4
C4 C5 C6 118.0(5)
C4 C5 C75 122.9(5)
C6 C5 C75 119.1(5)
O1 C6 C1 122.1(4)
O1 C6 C5 118.5(5)
C1 C6 C5 119.1(5)
O1 C7 C8 106.5(4)
O1 C7 H7A 110.4
C8 C7 H7A 110.4
O1 C7 H7B 110.4
C8 C7 H7B 110.4
H7A C7 H7B 108.6
C9 C8 C7 124.9(6)
C9 C8 H8 117.5
C7 C8 H8 117.5
C8 C9 H9A 120.0
C8 C9 H9B 120.0
H9A C9 H9B 120.0
O2 C10 C11 107.9(4)
O2 C10 H10A 110.1
C11 C10 H10A 110.1
O2 C10 H10B 110.1
C11 C10 H10B 110.1
H10A C10 H10B 108.4
C12 C11 C10 124.5(6)
C12 C11 H11 117.7
C10 C11 H11 117.7
C11 C12 H12A 120.0
C11 C12 H12B 120.0
H12A C12 H12B 120.0
C27 C13 C3 112.0(4)
C27 C13 C14 110.3(4)
C3 C13 C14 115.3(4)
C27 C13 H13 106.2
C3 C13 H13 106.2
C14 C13 H13 106.2
C15 C14 C13 113.7(4)
C15 C14 H14A 108.8
C13 C14 H14A 108.8
C15 C14 H14B 108.8
C13 C14 H14B 108.8
H14A C14 H14B 107.7
C16 C15 C14 113.2(4)
C16 C15 H15A 108.9
C14 C15 H15A 108.9
C16 C15 H15B 108.9
C14 C15 H15B 108.9
H15A C15 H15B 107.8
C15 C16 C17 114.9(4)
C15 C16 H16A 108.5
C17 C16 H16A 108.5
C15 C16 H16B 108.5
C17 C16 H16B 108.5
H16A C16 H16B 107.5
C18 C17 C16 114.1(5)
C18 C17 H17A 108.7
C16 C17 H17A 108.7
C18 C17 H17B 108.7
C16 C17 H17B 108.7
H17A C17 H17B 107.6
C17 C18 C19 114.6(5)
C17 C18 H18A 108.6
C19 C18 H18A 108.6
C17 C18 H18B 108.6
C19 C18 H18B 108.6
H18A C18 H18B 107.6
C20 C19 C18 114.9(5)
C20 C19 H19A 108.5
C18 C19 H19A 108.5
C20 C19 H19B 108.5
C18 C19 H19B 108.5
H19A C19 H19B 107.5
C19 C20 C21 115.2(5)
C19 C20 H20A 108.5
C21 C20 H20A 108.5
C19 C20 H20B 108.5
C21 C20 H20B 108.5
H20A C20 H20B 107.5
C22 C21 C20 113.8(5)
C22 C21 H21A 108.8
C20 C21 H21A 108.8
C22 C21 H21B 108.8
C20 C21 H21B 108.8
H21A C21 H21B 107.7
C21 C22 H22A 109.5
C21 C22 H22B 109.5
H22A C22 H22B 109.5
C21 C22 H22C 109.5
H22A C22 H22C 109.5
H22B C22 H22C 109.5
C28 C23 C24 120.2(5)
C28 C23 Br2 119.2(4)
C24 C23 Br2 120.6(4)
O4 C24 C25 118.9(4)
O4 C24 C23 121.2(5)
C25 C24 C23 119.6(5)
C24 C25 C26 118.8(5)
C24 C25 C35 119.5(4)
C26 C25 C35 121.7(5)
C25 C26 C27 122.4(5)
C25 C26 H26 118.8
C27 C26 H26 118.8
C28 C27 C26 118.0(5)
C28 C27 C13 119.7(4)
C26 C27 C13 122.3(5)
C27 C28 O3 120.5(4)
C27 C28 C23 120.9(5)
O3 C28 C23 118.7(5)
O3 C29 C30 107.5(4)
O3 C29 H29A 110.2
C30 C29 H29A 110.2
O3 C29 H29B 110.2
C30 C29 H29B 110.2
H29A C29 H29B 108.5
C31 C30 C29 123.9(6)
C31 C30 H30 118.0
C29 C30 H30 118.0
C30 C31 H31A 120.0
C30 C31 H31B 120.0
H31A C31 H31B 120.0
O4 C32 C33 108.4(4)
O4 C32 H32A 110.0
C33 C32 H32A 110.0
O4 C32 H32B 110.0
C33 C32 H32B 110.0
H32A C32 H32B 108.4
C34 C33 C32 125.8(6)
C34 C33 H33 117.1
C32 C33 H33 117.1
C33 C34 H34A 120.0
C33 C34 H34B 120.0
H34A C34 H34B 120.0
C25 C35 C47 112.2(4)
C25 C35 C36 110.4(4)
C47 C35 C36 114.8(4)
C25 C35 H35 106.3
C47 C35 H35 106.3
C36 C35 H35 106.3
C37 C36 C35 113.5(4)
C37 C36 H36A 108.9
C35 C36 H36A 108.9
C37 C36 H36B 108.9
C35 C36 H36B 108.9
H36A C36 H36B 107.7
C38 C37 C36 113.4(4)
C38 C37 H37A 108.9
C36 C37 H37A 108.9
C38 C37 H37B 108.9
C36 C37 H37B 108.9
H37A C37 H37B 107.7
C37 C38 C39 113.8(4)
C37 C38 H38A 108.8
C39 C38 H38A 108.8
C37 C38 H38B 108.8
C39 C38 H38B 108.8
H38A C38 H38B 107.7
C40 C39 C38 113.9(5)
C40 C39 H39A 108.8
C38 C39 H39A 108.8
C40 C39 H39B 108.8
C38 C39 H39B 108.8
H39A C39 H39B 107.7
C39 C40 C41 114.7(5)
C39 C40 H40A 108.6
C41 C40 H40A 108.6
C39 C40 H40B 108.6
C41 C40 H40B 108.6
H40A C40 H40B 107.6
C42 C41 C40 115.3(5)
C42 C41 H41A 108.4
C40 C41 H41A 108.4
C42 C41 H41B 108.4
C40 C41 H41B 108.4
H41A C41 H41B 107.5
C41 C42 C43 113.2(5)
C41 C42 H42A 108.9
C43 C42 H42A 108.9
C41 C42 H42B 108.9
C43 C42 H42B 108.9
H42A C42 H42B 107.7
C44 C43 C42 114.8(6)
C44 C43 H43A 108.6
C42 C43 H43A 108.6
C44 C43 H43B 108.6
C42 C43 H43B 108.6
H43A C43 H43B 107.5
C43 C44 H44A 109.5
C43 C44 H44B 109.5
H44A C44 H44B 109.5
C43 C44 H44C 109.5
H44A C44 H44C 109.5
H44B C44 H44C 109.5
C85 C45 C46 122.5(4)
C85 C45 Br3 119.6(4)
C46 C45 Br3 117.7(4)
O5 C46 C47 119.6(5)
O5 C46 C45 121.6(4)
C47 C46 C45 118.7(5)
C48 C47 C46 118.3(5)
C48 C47 C35 123.7(4)
C46 C47 C35 117.9(5)
C47 C48 C49 123.5(5)
C47 C48 H48 118.2
C49 C48 H48 118.2
C85 C49 C48 117.3(5)
C85 C49 C53 119.4(5)
C48 C49 C53 123.2(4)
O5 C50 C51B 108.5(5)
O5 C50 C51A 105.8(6)
O5 C50 H50A 110.6
C51A C50 H50A 110.6
O5 C50 H50B 110.6
C51A C50 H50B 110.6
H50A C50 H50B 108.7
O5 C50 H50C 110.0
C51B C50 H50C 110.0
O5 C50 H50D 110.0
C51B C50 H50D 110.0
H50C C50 H50D 108.4
C52A C51A C50 123.08(14)
C52A C51A H51A 118.5
C50 C51A H51A 118.5
C51A C52A H52A 120.0
C51A C52A H52B 120.0
H52A C52A H52B 120.0
C52B C51B C50 123.06(14)
C52B C51B H51B 118.5
C50 C51B H51B 118.5
C51B C52B H52C 120.0
C51B C52B H52D 120.0
H52C C52B H52D 120.0
C49 C53 C67 112.2(4)
C49 C53 C54 115.2(4)
C67 C53 C54 109.5(4)
C49 C53 H53 106.5
C67 C53 H53 106.5
C54 C53 H53 106.5
C55 C54 C53 112.5(4)
C55 C54 H54A 109.1
C53 C54 H54A 109.1
C55 C54 H54B 109.1
C53 C54 H54B 109.1
H54A C54 H54B 107.8
C56 C55 C54 113.8(4)
C56 C55 H55A 108.8
C54 C55 H55A 108.8
C56 C55 H55B 108.8
C54 C55 H55B 108.8
H55A C55 H55B 107.7
C55 C56 C57 112.9(4)
C55 C56 H56A 109.0
C57 C56 H56A 109.0
C55 C56 H56B 109.0
C57 C56 H56B 109.0
H56A C56 H56B 107.8
C58 C57 C56 113.3(5)
C58 C57 H57A 108.9
C56 C57 H57A 108.9
C58 C57 H57B 108.9
C56 C57 H57B 108.9
H57A C57 H57B 107.7
C57 C58 C59 113.5(5)
C57 C58 H58A 108.9
C59 C58 H58A 108.9
C57 C58 H58B 108.9
C59 C58 H58B 108.9
H58A C58 H58B 107.7
C60 C59 C58 113.6(5)
C60 C59 H59A 108.8
C58 C59 H59A 108.8
C60 C59 H59B 108.8
C58 C59 H59B 108.8
H59A C59 H59B 107.7
C59 C60 C61 113.7(5)
C59 C60 H60A 108.8
C61 C60 H60A 108.8
C59 C60 H60B 108.8
C61 C60 H60B 108.8
H60A C60 H60B 107.7
C60 C61 C62 111.8(5)
C60 C61 H61A 109.2
C62 C61 H61A 109.2
C60 C61 H61B 109.2
C62 C61 H61B 109.2
H61A C61 H61B 107.9
C61 C62 H62A 109.5
C61 C62 H62B 109.5
H62A C62 H62B 109.5
C61 C62 H62C 109.5
H62A C62 H62C 109.5
H62B C62 H62C 109.5
C64 C63 C68 120.0(5)
C64 C63 Br4 119.8(4)
C68 C63 Br4 120.0(4)
C65 C64 O8 119.7(5)
C65 C64 C63 120.8(5)
O8 C64 C63 119.5(5)
C64 C65 C66 118.4(5)
C64 C65 C75 119.5(4)
C66 C65 C75 122.0(5)
C65 C66 C67 121.9(5)
C65 C66 H66 119.0
C67 C66 H66 119.0
C68 C67 C66 118.6(5)
C68 C67 C53 119.4(5)
C66 C67 C53 121.9(5)
O7 C68 C67 119.6(5)
O7 C68 C63 120.0(5)
C67 C68 C63 120.2(5)
O7 C69 C70 106.6(5)
O7 C69 H69A 110.4
C70 C69 H69A 110.4
O7 C69 H69B 110.4
C70 C69 H69B 110.4
H69A C69 H69B 108.6
C71 C70 C69 126.5(11)
C71 C70 H70 116.8
C69 C70 H70 116.8
C70 C71 H71A 120.0
C70 C71 H71B 120.0
H71A C71 H71B 120.0
O8 C72 C73 108.6(4)
O8 C72 H72A 110.0
C73 C72 H72A 110.0
O8 C72 H72B 110.0
C73 C72 H72B 110.0
H72A C72 H72B 108.3
C74 C73 C72 123.0(6)
C74 C73 H73 118.5
C72 C73 H73 118.5
C73 C74 H74A 120.0
C73 C74 H74B 120.0
H74A C74 H74B 120.0
C5 C75 C65 111.9(4)
C5 C75 C76 116.8(4)
C65 C75 C76 108.4(4)
C5 C75 H75 106.4
C65 C75 H75 106.4
C76 C75 H75 106.4
C77 C76 C75 114.9(4)
C77 C76 H76A 108.5
C75 C76 H76A 108.5
C77 C76 H76B 108.5
C75 C76 H76B 108.5
H76A C76 H76B 107.5
C76 C77 C78 111.8(4)
C76 C77 H77A 109.3
C78 C77 H77A 109.3
C76 C77 H77B 109.3
C78 C77 H77B 109.3
H77A C77 H77B 107.9
C79 C78 C77 113.9(4)
C79 C78 H78A 108.8
C77 C78 H78A 108.8
C79 C78 H78B 108.8
C77 C78 H78B 108.8
H78A C78 H78B 107.7
C78 C79 C80 112.4(4)
C78 C79 H79A 109.1
C80 C79 H79A 109.1
C78 C79 H79B 109.1
C80 C79 H79B 109.1
H79A C79 H79B 107.9
C79 C80 C81 114.9(5)
C79 C80 H80A 108.5
C81 C80 H80A 108.5
C79 C80 H80B 108.5
C81 C80 H80B 108.5
H80A C80 H80B 107.5
C82 C81 C80 114.7(5)
C82 C81 H81A 108.6
C80 C81 H81A 108.6
C82 C81 H81B 108.6
C80 C81 H81B 108.6
H81A C81 H81B 107.6
C81 C82 C83 112.5(5)
C81 C82 H82A 109.1
C83 C82 H82A 109.1
C81 C82 H82B 109.1
C83 C82 H82B 109.1
H82A C82 H82B 107.8
C84 C83 C82 113.0(5)
C84 C83 H83A 109.0
C82 C83 H83A 109.0
C84 C83 H83B 109.0
C82 C83 H83B 109.0
H83A C83 H83B 107.8
C83 C84 H84A 109.5
C83 C84 H84B 109.5
H84A C84 H84B 109.5
C83 C84 H84C 109.5
H84A C84 H84C 109.5
H84B C84 H84C 109.5
O6 C85 C45 121.7(4)
O6 C85 C49 118.6(5)
C45 C85 C49 119.5(5)
O6 C86 C87 110.5(5)
O6 C86 H86A 109.5
C87 C86 H86A 109.5
O6 C86 H86B 109.5
C87 C86 H86B 109.5
H86A C86 H86B 108.1
C88 C87 C86 125.9(7)
C88 C87 H87 117.0
C86 C87 H87 117.0
C87 C88 H88A 120.0
C87 C88 H88B 120.0
H88A C88 H88B 120.0

loop_
_geom_bond_atom_site_label_1
_geom_bond_atom_site_label_2
_geom_bond_distance
Br1 C1 1.919(5)
Br2 C23 1.886(6)
Br3 C45 1.917(4)
Br4 C63 1.886(6)
O1 C6 1.376(6)
O1 C7 1.451(6)
O2 C2 1.358(6)
O2 C10 1.452(6)
O3 C28 1.389(6)
O3 C29 1.460(6)
O4 C24 1.383(6)
O4 C32 1.443(6)
O5 C46 1.373(6)
O5 C50 1.442(6)
O6 C85 1.376(6)
O6 C86 1.439(6)
O7 C68 1.379(6)
O7 C69 1.391(7)
O8 C64 1.388(6)
O8 C72 1.453(6)
C1 C6 1.383(7)
C1 C2 1.394(7)
C2 C3 1.404(7)
C3 C4 1.384(7)
C3 C13 1.527(7)
C4 C5 1.386(7)
C4 H4 0.9500
C5 C6 1.400(7)
C5 C75 1.519(7)
C7 C8 1.494(7)
C7 H7A 0.9900
C7 H7B 0.9900
C8 C9 1.300(8)
C8 H8 0.9500
C9 H9A 0.9500
C9 H9B 0.9500
C10 C11 1.481(8)
C10 H10A 0.9900
C10 H10B 0.9900
C11 C12 1.279(8)
C11 H11 0.9500
C12 H12A 0.9500
C12 H12B 0.9500
C13 C27 1.523(7)
C13 C14 1.536(7)
C13 H13 1.0000
C14 C15 1.531(7)
C14 H14A 0.9900
C14 H14B 0.9900
C15 C16 1.522(7)
C15 H15A 0.9900
C15 H15B 0.9900
C16 C17 1.527(7)
C16 H16A 0.9900
C16 H16B 0.9900
C17 C18 1.494(8)
C17 H17A 0.9900
C17 H17B 0.9900
C18 C19 1.531(7)
C18 H18A 0.9900
C18 H18B 0.9900
C19 C20 1.494(8)
C19 H19A 0.9900
C19 H19B 0.9900
C20 C21 1.521(8)
C20 H20A 0.9900
C20 H20B 0.9900
C21 C22 1.501(8)
C21 H21A 0.9900
C21 H21B 0.9900
C22 H22A 0.9800
C22 H22B 0.9800
C22 H22C 0.9800
C23 C28 1.402(7)
C23 C24 1.402(7)
C24 C25 1.386(7)
C25 C26 1.396(7)
C25 C35 1.526(7)
C26 C27 1.398(7)
C26 H26 0.9500
C27 C28 1.375(7)
C29 C30 1.467(8)
C29 H29A 0.9900
C29 H29B 0.9900
C30 C31 1.286(9)
C30 H30 0.9500
C31 H31A 0.9500
C31 H31B 0.9500
C32 C33 1.481(7)
C32 H32A 0.9900
C32 H32B 0.9900
C33 C34 1.301(8)
C33 H33 0.9500
C34 H34A 0.9500
C34 H34B 0.9500
C35 C47 1.530(7)
C35 C36 1.541(6)
C35 H35 1.0000
C36 C37 1.532(7)
C36 H36A 0.9900
C36 H36B 0.9900
C37 C38 1.520(7)
C37 H37A 0.9900
C37 H37B 0.9900
C38 C39 1.531(7)
C38 H38A 0.9900
C38 H38B 0.9900
C39 C40 1.523(8)
C39 H39A 0.9900
C39 H39B 0.9900
C40 C41 1.537(7)
C40 H40A 0.9900
C40 H40B 0.9900
C41 C42 1.499(8)
C41 H41A 0.9900
C41 H41B 0.9900
C42 C43 1.515(8)
C42 H42A 0.9900
C42 H42B 0.9900
C43 C44 1.488(9)
C43 H43A 0.9900
C43 H43B 0.9900
C44 H44A 0.9800
C44 H44B 0.9800
C44 H44C 0.9800
C45 C85 1.378(7)
C45 C46 1.396(7)
C46 C47 1.390(7)
C47 C48 1.380(7)
C48 C49 1.401(7)
C48 H48 0.9500
C49 C85 1.394(7)
C49 C53 1.507(7)
C50 C51B 1.4700(10)
C50 C51A 1.4703(10)
C50 H50A 0.9900
C50 H50B 0.9900
C50 H50C 0.9900
C50 H50D 0.9900
C51A C52A 1.3188(10)
C51A H51A 0.9500
C52A H52A 0.9500
C52A H52B 0.9500
C51B C52B 1.3190(10)
C51B H51B 0.9500
C52B H52C 0.9500
C52B H52D 0.9500
C53 C67 1.533(7)
C53 C54 1.546(7)
C53 H53 1.0000
C54 C55 1.519(7)
C54 H54A 0.9900
C54 H54B 0.9900
C55 C56 1.504(7)
C55 H55A 0.9900
C55 H55B 0.9900
C56 C57 1.532(7)
C56 H56A 0.9900
C56 H56B 0.9900
C57 C58 1.511(8)
C57 H57A 0.9900
C57 H57B 0.9900
C58 C59 1.520(7)
C58 H58A 0.9900
C58 H58B 0.9900
C59 C60 1.512(8)
C59 H59A 0.9900
C59 H59B 0.9900
C60 C61 1.516(8)
C60 H60A 0.9900
C60 H60B 0.9900
C61 C62 1.526(9)
C61 H61A 0.9900
C61 H61B 0.9900
C62 H62A 0.9800
C62 H62B 0.9800
C62 H62C 0.9800
C63 C64 1.397(7)
C63 C68 1.402(7)
C64 C65 1.377(7)
C65 C66 1.398(7)
C65 C75 1.528(7)
C66 C67 1.401(7)
C66 H66 0.9500
C67 C68 1.381(7)
C69 C70 1.491(9)
C69 H69A 0.9900
C69 H69B 0.9900
C70 C71 1.249(12)
C70 H70 0.9500
C71 H71A 0.9500
C71 H71B 0.9500
C72 C73 1.474(7)
C72 H72A 0.9900
C72 H72B 0.9900
C73 C74 1.315(8)
C73 H73 0.9500
C74 H74A 0.9500
C74 H74B 0.9500
C75 C76 1.537(7)
C75 H75 1.0000
C76 C77 1.523(7)
C76 H76A 0.9900
C76 H76B 0.9900
C77 C78 1.529(7)
C77 H77A 0.9900
C77 H77B 0.9900
C78 C79 1.519(7)
C78 H78A 0.9900
C78 H78B 0.9900
C79 C80 1.525(7)
C79 H79A 0.9900
C79 H79B 0.9900
C80 C81 1.541(8)
C80 H80A 0.9900
C80 H80B 0.9900
C81 C82 1.515(8)
C81 H81A 0.9900
C81 H81B 0.9900
C82 C83 1.528(7)
C82 H82A 0.9900
C82 H82B 0.9900
C83 C84 1.518(9)
C83 H83A 0.9900
C83 H83B 0.9900
C84 H84A 0.9800
C84 H84B 0.9800
C84 H84C 0.9800
C86 C87 1.485(9)
C86 H86A 0.9900
C86 H86B 0.9900
C87 C88 1.263(10)
C87 H87 0.9500
C88 H88A 0.9500
C88 H88B 0.9500

loop_
_geom_torsion_atom_site_label_1
_geom_torsion_atom_site_label_2
_geom_torsion_atom_site_label_3
_geom_torsion_atom_site_label_4
_geom_torsion
C10 O2 C2 C1 75.6(6)
C10 O2 C2 C3 -110.4(5)
C6 C1 C2 O2 176.5(4)
Br1 C1 C2 O2 0.9(6)
C6 C1 C2 C3 2.3(7)
Br1 C1 C2 C3 -173.2(3)
O2 C2 C3 C4 -176.1(4)
C1 C2 C3 C4 -1.9(6)
O2 C2 C3 C13 3.3(6)
C1 C2 C3 C13 177.6(4)
C2 C3 C4 C5 0.9(7)
C13 C3 C4 C5 -178.5(4)
C3 C4 C5 C6 -0.3(7)
C3 C4 C5 C75 179.5(4)
C7 O1 C6 C1 -76.0(6)
C7 O1 C6 C5 110.2(5)
C2 C1 C6 O1 -175.5(4)
Br1 C1 C6 O1 0.1(6)
C2 C1 C6 C5 -1.7(7)
Br1 C1 C6 C5 173.9(3)
C4 C5 C6 O1 174.6(4)
C75 C5 C6 O1 -5.1(6)
C4 C5 C6 C1 0.6(6)
C75 C5 C6 C1 -179.1(4)
C6 O1 C7 C8 156.6(5)
O1 C7 C8 C9 121.6(6)
C2 O2 C10 C11 -155.4(4)
O2 C10 C11 C12 -129.9(6)
C4 C3 C13 C27 -111.7(5)
C2 C3 C13 C27 68.8(6)
C4 C3 C13 C14 15.5(6)
C2 C3 C13 C14 -164.0(4)
C27 C13 C14 C15 -162.1(5)
C3 C13 C14 C15 69.9(6)
C13 C14 C15 C16 -163.7(5)
C14 C15 C16 C17 -171.1(5)
C15 C16 C17 C18 77.3(6)
C16 C17 C18 C19 -177.2(5)
C17 C18 C19 C20 -176.3(5)
C18 C19 C20 C21 -176.3(5)
C19 C20 C21 C22 -176.0(6)
C32 O4 C24 C25 111.6(5)
C32 O4 C24 C23 -73.6(6)
C28 C23 C24 O4 -176.6(4)
Br2 C23 C24 O4 1.0(6)
C28 C23 C24 C25 -1.9(7)
Br2 C23 C24 C25 175.8(4)
O4 C24 C25 C26 176.4(4)
C23 C24 C25 C26 1.5(7)
O4 C24 C25 C35 -3.1(7)
C23 C24 C25 C35 -178.0(4)
C24 C25 C26 C27 -0.3(7)
C35 C25 C26 C27 179.2(4)
C25 C26 C27 C28 -0.5(7)
C25 C26 C27 C13 179.8(4)
C3 C13 C27 C28 -144.3(5)
C14 C13 C27 C28 85.8(6)
C3 C13 C27 C26 35.4(6)
C14 C13 C27 C26 -94.5(5)
C26 C27 C28 O3 179.0(4)
C13 C27 C28 O3 -1.3(7)
C26 C27 C28 C23 0.2(7)
C13 C27 C28 C23 179.8(4)
C29 O3 C28 C27 95.6(5)
C29 O3 C28 C23 -85.5(5)
C24 C23 C28 C27 1.0(7)
Br2 C23 C28 C27 -176.7(4)
C24 C23 C28 O3 -177.9(4)
Br2 C23 C28 O3 4.4(6)
C28 O3 C29 C30 176.4(5)
O3 C29 C30 C31 -111.0(7)
C24 O4 C32 C33 -151.3(5)
O4 C32 C33 C34 -119.3(6)
C24 C25 C35 C47 147.8(4)
C26 C25 C35 C47 -31.7(6)
C24 C25 C35 C36 -82.7(6)
C26 C25 C35 C36 97.8(5)
C25 C35 C36 C37 163.0(5)
C47 C35 C36 C37 -69.0(6)
C35 C36 C37 C38 -165.1(5)
C36 C37 C38 C39 -179.1(5)
C37 C38 C39 C40 -57.2(7)
C38 C39 C40 C41 -174.2(5)
C39 C40 C41 C42 -62.0(7)
C40 C41 C42 C43 -168.8(5)
C41 C42 C43 C44 -177.8(6)
C50 O5 C46 C47 -100.2(5)
C50 O5 C46 C45 83.4(6)
C85 C45 C46 O5 178.0(4)
Br3 C45 C46 O5 3.1(6)
C85 C45 C46 C47 1.6(7)
Br3 C45 C46 C47 -173.3(3)
O5 C46 C47 C48 -175.6(4)
C45 C46 C47 C48 0.8(7)
O5 C46 C47 C35 1.5(6)
C45 C46 C47 C35 178.0(4)
C25 C35 C47 C48 109.6(5)
C36 C35 C47 C48 -17.5(6)
C25 C35 C47 C46 -67.4(6)
C36 C35 C47 C46 165.4(4)
C46 C47 C48 C49 -2.8(7)
C35 C47 C48 C49 -179.8(4)
C47 C48 C49 C85 2.2(7)
C47 C48 C49 C53 179.5(4)
C46 O5 C50 C51B 156.4(5)
C46 O5 C50 C51A -168.7(5)
O5 C50 C51A C52A -126.2(12)
C51B C50 C51A C52A -26.4(12)
O5 C50 C51B C52B 130.7(12)
C51A C50 C51B C52B 39.9(13)
C85 C49 C53 C67 65.5(6)
C48 C49 C53 C67 -111.8(5)
C85 C49 C53 C54 -168.4(4)
C48 C49 C53 C54 14.4(6)
C49 C53 C54 C55 70.9(6)
C67 C53 C54 C55 -161.6(5)
C53 C54 C55 C56 -172.9(5)
C54 C55 C56 C57 -173.1(5)
C55 C56 C57 C58 74.4(6)
C56 C57 C58 C59 -174.4(4)
C57 C58 C59 C60 -173.1(5)
C58 C59 C60 C61 -178.0(5)
C59 C60 C61 C62 -170.4(5)
C72 O8 C64 C65 -94.1(5)
C72 O8 C64 C63 88.3(6)
C68 C63 C64 C65 1.3(8)
Br4 C63 C64 C65 -173.6(4)
C68 C63 C64 O8 178.9(4)
Br4 C63 C64 O8 4.0(7)
O8 C64 C65 C66 179.5(4)
C63 C64 C65 C66 -2.9(7)
O8 C64 C65 C75 -4.2(7)
C63 C64 C65 C75 173.3(4)
C64 C65 C66 C67 1.5(7)
C75 C65 C66 C67 -174.6(4)
C65 C66 C67 C68 1.5(7)
C65 C66 C67 C53 179.2(4)
C49 C53 C67 C68 -153.7(5)
C54 C53 C67 C68 77.1(6)
C49 C53 C67 C66 28.7(6)
C54 C53 C67 C66 -100.5(6)
C69 O7 C68 C67 102.5(6)
C69 O7 C68 C63 -82.8(6)
C66 C67 C68 O7 171.6(4)
C53 C67 C68 O7 -6.2(7)
C66 C67 C68 C63 -3.1(7)
C53 C67 C68 C63 179.2(5)
C64 C63 C68 O7 -172.8(5)
Br4 C63 C68 O7 2.0(7)
C64 C63 C68 C67 1.8(8)
Br4 C63 C68 C67 176.6(4)
C68 O7 C69 C70 167.6(6)
O7 C69 C70 C71 110.0(9)
C64 O8 C72 C73 178.1(5)
O8 C72 C73 C74 -134.2(6)
C4 C5 C75 C65 108.2(5)
C6 C5 C75 C65 -72.1(5)
C4 C5 C75 C76 -17.5(6)
C6 C5 C75 C76 162.3(4)
C64 C65 C75 C5 152.7(4)
C66 C65 C75 C5 -31.2(6)
C64 C65 C75 C76 -77.1(6)
C66 C65 C75 C76 98.9(5)
C5 C75 C76 C77 -71.7(6)
C65 C75 C76 C77 160.9(5)
C75 C76 C77 C78 -171.7(5)
C76 C77 C78 C79 171.0(5)
C77 C78 C79 C80 -177.8(5)
C78 C79 C80 C81 178.7(5)
C79 C80 C81 C82 67.6(7)
C80 C81 C82 C83 172.3(5)
C81 C82 C83 C84 178.8(5)
C86 O6 C85 C45 -76.8(6)
C86 O6 C85 C49 107.3(5)
C46 C45 C85 O6 -178.0(4)
Br3 C45 C85 O6 -3.2(6)
C46 C45 C85 C49 -2.1(7)
Br3 C45 C85 C49 172.7(3)
C48 C49 C85 O6 176.2(4)
C53 C49 C85 O6 -1.2(6)
C48 C49 C85 C45 0.2(7)
C53 C49 C85 C45 -177.2(4)
C85 O6 C86 C87 178.9(5)
O6 C86 C87 C88 17.1(11)
